data_7019254
loop_
_publ_author_name
'Scepaniak, Jeremiah J.'
'Wu, Guang'
'Hayton, Trevor W.'

_publ_section_title
;
 Complexes of Cu(i) supported by a tris(ketimine) tripod.
;
_journal_issue 26
_journal_name_full 'Dalton transactions (Cambridge, England : 2003)'
_journal_page_first 7859
_journal_page_last 7861
_journal_paper_doi 10.1039/c2dt30101f
_journal_volume 41
_journal_year 2012
_chemical_formula_sum 'C92 H81 Cu3 I3 N15'
_chemical_formula_weight 1968.04
_chemical_name_common '[N(ArCNHPh)3Cu]2[CuI3]'
_chemical_name_systematic
;
?
;
_space_group_IT_number 176
_symmetry_cell_setting hexagonal
_symmetry_space_group_name_Hall '-P 6c'
_symmetry_space_group_name_H-M 'P 63/m'
_atom_sites_solution_hydrogens geom
_atom_sites_solution_primary direct
_atom_sites_solution_secondary difmap
_audit_creation_method SHELXL-97
_cell_angle_alpha 90.00
_cell_angle_beta 90.00
_cell_angle_gamma 120.00
_cell_formula_units_Z 2
_cell_length_a 16.9356(8)
_cell_length_b 16.9356(8)
_cell_length_c 17.9643(8)
_cell_measurement_temperature 100(2)
_cell_volume 4462.1(4)
_computing_structure_refinement 'SHELXL-97 (Sheldrick, 2008)'
_computing_structure_solution 'SHELXS-97 (Sheldrick, 2008)'
_diffrn_ambient_temperature 100(2)
_diffrn_measured_fraction_theta_full 0.996
_diffrn_measured_fraction_theta_max 0.996
_diffrn_measurement_device_type 'Bruker Kappa APEX II'
_diffrn_measurement_method 'omega scan'
_diffrn_radiation_monochromator graphite
_diffrn_radiation_source 'fine-focus sealed tube'
_diffrn_radiation_type MoK\a
_diffrn_radiation_wavelength 0.71073
_diffrn_reflns_av_R_equivalents 0.0369
_diffrn_reflns_av_sigmaI/netI 0.0384
_diffrn_reflns_limit_h_max 25
_diffrn_reflns_limit_h_min -15
_diffrn_reflns_limit_k_max 27
_diffrn_reflns_limit_k_min -27
_diffrn_reflns_limit_l_max 27
_diffrn_reflns_limit_l_min -29
_diffrn_reflns_number 26538
_diffrn_reflns_theta_full 35.19
_diffrn_reflns_theta_max 35.19
_diffrn_reflns_theta_min 1.39
_exptl_absorpt_coefficient_mu 1.799
_exptl_absorpt_correction_T_max 0.7469
_exptl_absorpt_correction_T_min 0.6228
_exptl_absorpt_correction_type multi-scan
_exptl_absorpt_process_details sadabs
_exptl_crystal_colour orange
_exptl_crystal_density_diffrn 1.465
_exptl_crystal_density_method 'not measured'
_exptl_crystal_description block
_exptl_crystal_F_000 1968
_exptl_crystal_size_max 0.3
_exptl_crystal_size_mid 0.3
_exptl_crystal_size_min 0.25
_refine_diff_density_max 1.799
_refine_diff_density_min -1.024
_refine_diff_density_rms 0.126
_refine_ls_extinction_method none
_refine_ls_goodness_of_fit_ref 1.020
_refine_ls_hydrogen_treatment constr
_refine_ls_matrix_type full
_refine_ls_number_parameters 188
_refine_ls_number_reflns 6797
_refine_ls_number_restraints 0
_refine_ls_restrained_S_all 1.020
_refine_ls_R_factor_all 0.0606
_refine_ls_R_factor_gt 0.0363
_refine_ls_shift/su_max 0.068
_refine_ls_shift/su_mean 0.001
_refine_ls_structure_factor_coef Fsqd
_refine_ls_weighting_details 'calc w=1/[\s^2^(Fo^2^)+(0.0495P)^2^+1.8043P] where P=(Fo^2^+2Fc^2^)/3'
_refine_ls_weighting_scheme calc
_refine_ls_wR_factor_gt 0.0884
_refine_ls_wR_factor_ref 0.0997
_reflns_number_gt 4969
_reflns_number_total 6797
_reflns_threshold_expression >2sigma(I)
_cod_data_source_file c2dt30101f.txt
_cod_data_source_block compound_3
_cod_original_sg_symbol_H-M P6(3)/m
_cod_database_code 7019254

loop_
_symmetry_equiv_pos_as_xyz
'x, y, z'
'-y, x-y, z'
'-x+y, -x, z'
'-x, -y, z+1/2'
'y, -x+y, z+1/2'
'x-y, x, z+1/2'
'-x, -y, -z'
'y, -x+y, -z'
'x-y, x, -z'
'x, y, -z-1/2'
'-y, x-y, -z-1/2'
'-x+y, -x, -z-1/2'

loop_
_atom_site_label
_atom_site_type_symbol
_atom_site_fract_x
_atom_site_fract_y
_atom_site_fract_z
_atom_site_U_iso_or_equiv
_atom_site_adp_type
_atom_site_occupancy
_atom_site_symmetry_multiplicity
_atom_site_calc_flag
_atom_site_refinement_flags
C1 C 0.75488(12) 0.24059(12) 0.48018(9) 0.0161(3) Uani 1 1 d .
C2 C 0.83337(12) 0.22476(11) 0.48862(10) 0.0172(3) Uani 1 1 d .
C3 C 0.88253(13) 0.22389(13) 0.42621(11) 0.0218(3) Uani 1 1 d .
H3 H 0.8640 0.2304 0.3778 0.026 Uiso 1 1 calc R
C4 C 0.95856(13) 0.21340(14) 0.43514(12) 0.0260(4) Uani 1 1 d .
H4 H 0.9912 0.2119 0.3927 0.031 Uiso 1 1 calc R
C5 C 0.98669(13) 0.20516(13) 0.50574(13) 0.0265(4) Uani 1 1 d .
H5 H 1.0390 0.1988 0.5115 0.032 Uiso 1 1 calc R
C6 C 0.93854(14) 0.20621(14) 0.56818(12) 0.0255(4) Uani 1 1 d .
H6 H 0.9581 0.2012 0.6166 0.031 Uiso 1 1 calc R
C7 C 0.86147(13) 0.21466(13) 0.55911(10) 0.0210(3) Uani 1 1 d .
H7 H 0.8275 0.2135 0.6016 0.025 Uiso 1 1 calc R
C8 C 0.67774(12) 0.19508(11) 0.53418(9) 0.0157(3) Uani 1 1 d .
C9 C 0.63753(11) 0.23886(11) 0.57277(9) 0.0144(3) Uani 1 1 d .
C10 C 0.56655(13) 0.18852(13) 0.62279(10) 0.0195(3) Uani 1 1 d .
H10 H 0.5421 0.2185 0.6514 0.023 Uiso 1 1 calc R
C11 C 0.53108(13) 0.09489(14) 0.63130(11) 0.0238(4) Uani 1 1 d .
H11 H 0.4820 0.0614 0.6647 0.029 Uiso 1 1 calc R
C12 C 0.56737(14) 0.05066(14) 0.59105(12) 0.0257(4) Uani 1 1 d .
H12 H 0.5419 -0.0135 0.5952 0.031 Uiso 1 1 calc R
C13 C 0.64164(13) 0.10152(12) 0.54451(11) 0.0209(3) Uani 1 1 d .
H13 H 0.6685 0.0717 0.5190 0.025 Uiso 1 1 calc R
C14 C 0.0000 0.0000 0.593(4) 0.24(8) Uani 0.50 3 d SP
C15 C 0.0000 0.0000 0.670(5) 0.27(7) Uani 0.50 3 d SP
H15A H -0.0356 0.0272 0.6883 0.401 Uiso 0.17 1 calc PR
H15B H 0.0628 0.0356 0.6883 0.401 Uiso 0.17 1 calc PR
H15C H -0.0272 -0.0628 0.6883 0.401 Uiso 0.17 1 calc PR
C16 C 0.0980(4) 0.2846(3) 0.7500 0.0582(12) Uani 1 2 d S
C17 C 0.0883(4) 0.3609(4) 0.7500 0.0792(17) Uani 1 2 d S
H17A H 0.0271 0.3442 0.7327 0.119 Uiso 0.50 1 calc PR
H17B H 0.1339 0.4071 0.7167 0.119 Uiso 0.50 1 calc PR
H17C H 0.0973 0.3856 0.8006 0.119 Uiso 0.50 1 calc PR
C18 C 0.3760(3) 0.2223(4) 0.7500 0.0526(11) Uani 1 2 d S
C19 C 0.3523(4) 0.2931(3) 0.7500 0.0560(11) Uani 1 2 d S
H19A H 0.3567 0.3161 0.8008 0.084 Uiso 0.50 1 calc PR
H19B H 0.2897 0.2682 0.7318 0.084 Uiso 0.50 1 calc PR
H19C H 0.3942 0.3430 0.7175 0.084 Uiso 0.50 1 calc PR
Cu2 Cu 0.6667 0.3333 0.41249(2) 0.01664(8) Uani 1 3 d S
Cu3 Cu 0.6667 0.3333 0.2500 0.02429(13) Uani 1 6 d S
I1 I 0.545148(14) 0.161674(13) 0.2500 0.02627(6) Uani 1 2 d S
N1 N 0.75080(10) 0.28912(10) 0.42708(8) 0.0184(3) Uani 1 1 d .
H1 H 0.7925 0.3045 0.3922 0.022 Uiso 1 1 calc R
N2 N 0.6667 0.3333 0.56250(13) 0.0145(4) Uani 1 3 d S
N3 N 0.0000 0.0000 0.5000 0.19(2) Uani 1 6 d S
N4 N 0.1095(5) 0.2251(4) 0.7500 0.104(2) Uani 1 2 d S
N5 N 0.3945(4) 0.1652(5) 0.7500 0.0875(18) Uani 1 2 d S

loop_
_atom_site_aniso_label
_atom_site_aniso_U_11
_atom_site_aniso_U_22
_atom_site_aniso_U_33
_atom_site_aniso_U_23
_atom_site_aniso_U_13
_atom_site_aniso_U_12
C1 0.0158(7) 0.0140(7) 0.0177(7) -0.0009(5) 0.0023(5) 0.0069(6)
C2 0.0151(7) 0.0132(7) 0.0219(7) -0.0003(6) 0.0013(6) 0.0061(6)
C3 0.0194(8) 0.0203(8) 0.0255(8) 0.0024(7) 0.0059(6) 0.0098(7)
C4 0.0179(9) 0.0226(9) 0.0380(10) 0.0055(8) 0.0101(7) 0.0106(7)
C5 0.0134(8) 0.0178(8) 0.0460(11) 0.0009(8) 0.0000(8) 0.0060(7)
C6 0.0223(9) 0.0212(9) 0.0322(10) -0.0036(7) -0.0085(7) 0.0102(8)
C7 0.0220(8) 0.0193(8) 0.0232(8) -0.0025(6) -0.0013(6) 0.0114(7)
C8 0.0147(7) 0.0149(7) 0.0172(6) 0.0015(5) 0.0018(5) 0.0072(6)
C9 0.0145(7) 0.0134(7) 0.0149(6) 0.0020(5) 0.0003(5) 0.0068(6)
C10 0.0183(8) 0.0220(8) 0.0196(7) 0.0049(6) 0.0040(6) 0.0112(7)
C11 0.0198(8) 0.0225(9) 0.0275(9) 0.0110(7) 0.0076(7) 0.0093(7)
C12 0.0239(9) 0.0167(8) 0.0352(10) 0.0092(7) 0.0052(8) 0.0091(7)
C13 0.0198(8) 0.0167(8) 0.0277(8) 0.0028(6) 0.0034(7) 0.0103(7)
C14 0.037(8) 0.037(8) 0.6(2) 0.000 0.000 0.018(4)
C15 0.050(8) 0.050(8) 0.7(2) 0.000 0.000 0.025(4)
C16 0.066(3) 0.042(2) 0.053(3) 0.000 0.000 0.017(2)
C17 0.053(3) 0.074(4) 0.114(5) 0.000 0.000 0.035(3)
C18 0.057(3) 0.097(4) 0.0183(13) 0.000 0.000 0.050(3)
C19 0.063(3) 0.060(3) 0.040(2) 0.000 0.000 0.027(2)
Cu2 0.01766(11) 0.01766(11) 0.01460(15) 0.000 0.000 0.00883(6)
Cu3 0.02844(19) 0.02844(19) 0.0160(2) 0.000 0.000 0.01422(10)
I1 0.03499(11) 0.02593(10) 0.01613(8) 0.000 0.000 0.01390(8)
N1 0.0187(7) 0.0193(7) 0.0178(6) 0.0025(5) 0.0049(5) 0.0100(6)
N2 0.0140(7) 0.0140(7) 0.0156(10) 0.000 0.000 0.0070(3)
N3 0.026(3) 0.026(3) 0.52(6) 0.000 0.000 0.0129(15)
N4 0.191(7) 0.077(4) 0.058(3) 0.000 0.000 0.077(4)
N5 0.131(5) 0.167(5) 0.0290(17) 0.000 0.000 0.123(5)

loop_
_atom_type_symbol
_atom_type_description
_atom_type_scat_dispersion_real
_atom_type_scat_dispersion_imag
_atom_type_scat_source
C C 0.0033 0.0016 'International Tables Vol C Tables 4.2.6.8 and 6.1.1.4'
H H 0.0000 0.0000 'International Tables Vol C Tables 4.2.6.8 and 6.1.1.4'
N N 0.0061 0.0033 'International Tables Vol C Tables 4.2.6.8 and 6.1.1.4'
Cu Cu 0.3201 1.2651 'International Tables Vol C Tables 4.2.6.8 and 6.1.1.4'
I I -0.4742 1.8119 'International Tables Vol C Tables 4.2.6.8 and 6.1.1.4'

loop_
_geom_angle_atom_site_label_1
_geom_angle_atom_site_label_2
_geom_angle_atom_site_label_3
_geom_angle
_geom_angle_site_symmetry_1
_geom_angle_site_symmetry_3
N1 C1 C2 121.99(15) . .
N1 C1 C8 119.96(16) . .
C2 C1 C8 118.02(15) . .
C7 C2 C3 119.00(17) . .
C7 C2 C1 120.33(15) . .
C3 C2 C1 120.60(16) . .
C4 C3 C2 120.05(19) . .
C4 C3 H3 120.0 . .
C2 C3 H3 120.0 . .
C5 C4 C3 120.26(19) . .
C5 C4 H4 119.9 . .
C3 C4 H4 119.9 . .
C4 C5 C6 120.19(18) . .
C4 C5 H5 119.9 . .
C6 C5 H5 119.9 . .
C5 C6 C7 119.50(19) . .
C5 C6 H6 120.2 . .
C7 C6 H6 120.2 . .
C6 C7 C2 120.96(18) . .
C6 C7 H7 119.5 . .
C2 C7 H7 119.5 . .
C13 C8 C9 118.52(16) . .
C13 C8 C1 116.43(15) . .
C9 C8 C1 125.01(15) . .
C10 C9 C8 119.21(15) . .
C10 C9 N2 118.39(15) . .
C8 C9 N2 122.40(15) . .
C11 C10 C9 120.92(17) . .
C11 C10 H10 119.5 . .
C9 C10 H10 119.5 . .
C12 C11 C10 120.12(17) . .
C12 C11 H11 119.9 . .
C10 C11 H11 119.9 . .
C11 C12 C13 119.10(18) . .
C11 C12 H12 120.5 . .
C13 C12 H12 120.5 . .
C12 C13 C8 121.94(17) . .
C12 C13 H13 119.0 . .
C8 C13 H13 119.0 . .
C15 C14 N3 180.000(15) . .
C14 C15 H15A 109.5 . .
C14 C15 H15B 109.5 . .
H15A C15 H15B 109.5 . .
C14 C15 H15C 109.5 . .
H15A C15 H15C 109.5 . .
H15B C15 H15C 109.5 . .
N4 C16 C17 177.2(7) . .
C16 C17 H17A 109.5 . .
C16 C17 H17B 109.5 . .
H17A C17 H17B 109.5 . .
C16 C17 H17C 109.5 . .
H17A C17 H17C 109.5 . .
H17B C17 H17C 109.5 . .
N5 C18 C19 179.6(6) . .
C18 C19 H19A 109.5 . .
C18 C19 H19B 109.5 . .
H19A C19 H19B 109.5 . .
C18 C19 H19C 109.5 . .
H19A C19 H19C 109.5 . .
H19B C19 H19C 109.5 . .
N1 Cu2 N1 118.19(2) . 3_665
N1 Cu2 N1 118.19(2) . 2_655
N1 Cu2 N1 118.19(2) 3_665 2_655
N1 Cu2 N1 118.19(2) . 2_655
N1 Cu2 N1 118.19(2) 3_665 2_655
N1 Cu2 N1 0.00(13) 2_655 2_655
N1 Cu2 Cu3 97.80(5) . .
N1 Cu2 Cu3 97.80(5) 3_665 .
N1 Cu2 Cu3 97.80(5) 2_655 .
N1 Cu2 Cu3 97.80(5) 2_655 .
I1 Cu3 I1 120.0 2_655 3_665
I1 Cu3 I1 120.0 2_655 .
I1 Cu3 I1 120.0 3_665 .
I1 Cu3 Cu2 90.0 2_655 .
I1 Cu3 Cu2 90.0 3_665 .
I1 Cu3 Cu2 90.0 . .
I1 Cu3 Cu2 90.0 2_655 10_556
I1 Cu3 Cu2 90.0 3_665 10_556
I1 Cu3 Cu2 90.0 . 10_556
Cu2 Cu3 Cu2 180.0 . 10_556
C1 N1 Cu2 129.49(13) . .
C1 N1 H1 115.3 . .
Cu2 N1 H1 115.3 . .
C9 N2 C9 118.36(5) . 2_655
C9 N2 C9 118.36(5) . 3_665
C9 N2 C9 118.36(5) 2_655 3_665
C14 N3 C14 180.000(8) . 7_556

loop_
_geom_bond_atom_site_label_1
_geom_bond_atom_site_label_2
_geom_bond_distance
_geom_bond_site_symmetry_2
C1 N1 1.283(2) .
C1 C2 1.489(2) .
C1 C8 1.495(2) .
C2 C7 1.393(3) .
C2 C3 1.401(2) .
C3 C4 1.394(3) .
C3 H3 0.9500 .
C4 C5 1.386(3) .
C4 H4 0.9500 .
C5 C6 1.392(3) .
C5 H5 0.9500 .
C6 C7 1.392(3) .
C6 H6 0.9500 .
C7 H7 0.9500 .
C8 C13 1.397(2) .
C8 C9 1.414(2) .
C9 C10 1.398(2) .
C9 N2 1.4310(16) .
C10 C11 1.395(3) .
C10 H10 0.9500 .
C11 C12 1.386(3) .
C11 H11 0.9500 .
C12 C13 1.393(3) .
C12 H12 0.9500 .
C13 H13 0.9500 .
C14 C15 1.38(14) .
C14 N3 1.67(8) .
C15 H15A 0.9800 .
C15 H15B 0.9800 .
C15 H15C 0.9800 .
C16 N4 1.118(7) .
C16 C17 1.382(8) .
C17 H17A 0.9800 .
C17 H17B 0.9800 .
C17 H17C 0.9800 .
C18 N5 1.155(6) .
C18 C19 1.443(7) .
C19 H19A 0.9800 .
C19 H19B 0.9800 .
C19 H19C 0.9800 .
Cu2 N1 1.9304(16) .
Cu2 N1 1.9304(16) 3_665
Cu2 N1 1.9304(16) 2_655
Cu2 N1 1.9304(16) 2_655
Cu2 Cu3 2.9190(4) .
Cu3 I1 2.5892(2) 2_655
Cu3 I1 2.5892(2) 3_665
Cu3 I1 2.5892(2) .
Cu3 Cu2 2.9190(4) 10_556
N1 H1 0.8800 .
N2 C9 1.4310(17) 2_655
N2 C9 1.4310(16) 3_665
N3 C14 1.67(8) 7_556

loop_
_geom_torsion_atom_site_label_1
_geom_torsion_atom_site_label_2
_geom_torsion_atom_site_label_3
_geom_torsion_atom_site_label_4
_geom_torsion
_geom_torsion_site_symmetry_1
_geom_torsion_site_symmetry_4
N1 C1 C2 C7 147.56(18) . .
C8 C1 C2 C7 -34.7(2) . .
N1 C1 C2 C3 -29.5(3) . .
C8 C1 C2 C3 148.16(17) . .
C7 C2 C3 C4 -0.3(3) . .
C1 C2 C3 C4 176.90(17) . .
C2 C3 C4 C5 -1.0(3) . .
C3 C4 C5 C6 0.8(3) . .
C4 C5 C6 C7 0.7(3) . .
C5 C6 C7 C2 -1.9(3) . .
C3 C2 C7 C6 1.7(3) . .
C1 C2 C7 C6 -175.47(17) . .
N1 C1 C8 C13 127.28(19) . .
C2 C1 C8 C13 -50.5(2) . .
N1 C1 C8 C9 -50.4(2) . .
C2 C1 C8 C9 131.84(18) . .
C13 C8 C9 C10 3.4(3) . .
C1 C8 C9 C10 -178.96(16) . .
C13 C8 C9 N2 -176.48(17) . .
C1 C8 C9 N2 1.2(3) . .
C8 C9 C10 C11 -4.3(3) . .
N2 C9 C10 C11 175.57(17) . .
C9 C10 C11 C12 1.3(3) . .
C10 C11 C12 C13 2.5(3) . .
C11 C12 C13 C8 -3.4(3) . .
C9 C8 C13 C12 0.4(3) . .
C1 C8 C13 C12 -177.43(18) . .
N1 Cu2 Cu3 I1 -36.32(5) . 2_655
N1 Cu2 Cu3 I1 -156.32(5) 3_665 2_655
N1 Cu2 Cu3 I1 83.68(5) 2_655 2_655
N1 Cu2 Cu3 I1 83.68(5) 2_655 2_655
N1 Cu2 Cu3 I1 -156.32(5) . 3_665
N1 Cu2 Cu3 I1 83.68(5) 3_665 3_665
N1 Cu2 Cu3 I1 -36.32(5) 2_655 3_665
N1 Cu2 Cu3 I1 -36.32(5) 2_655 3_665
N1 Cu2 Cu3 I1 83.68(5) . .
N1 Cu2 Cu3 I1 -36.32(5) 3_665 .
N1 Cu2 Cu3 I1 -156.32(5) 2_655 .
N1 Cu2 Cu3 I1 -156.32(5) 2_655 .
N1 Cu2 Cu3 Cu2 -170(5) . 10_556
N1 Cu2 Cu3 Cu2 70(5) 3_665 10_556
N1 Cu2 Cu3 Cu2 -50(5) 2_655 10_556
N1 Cu2 Cu3 Cu2 -50(5) 2_655 10_556
C2 C1 N1 Cu2 -170.23(12) . .
C8 C1 N1 Cu2 12.1(3) . .
N1 Cu2 N1 C1 -46.0(2) 3_665 .
N1 Cu2 N1 C1 107.54(14) 2_655 .
N1 Cu2 N1 C1 107.54(14) 2_655 .
Cu3 Cu2 N1 C1 -149.23(16) . .
C10 C9 N2 C9 125.61(16) . 2_655
C8 C9 N2 C9 -54.5(3) . 2_655
C10 C9 N2 C9 -29.2(3) . 3_665
C8 C9 N2 C9 150.67(17) . 3_665
C15 C14 N3 C14 0.0 . 7_556
